data_7211037
loop_
_publ_author_name
'He, Zhi'
'Pang, Qingqing'
'Rankine, Damien'
'Sumby, Christopher J.'
'Zhang, Lijuan'
'Doonan, Christian J.'
'Li, Qiaowei'

_publ_section_title
;
 Encapsulation of polyoxometalates within layered metal--organic
 frameworks with topological and pore control
;
_journal_issue 45
_journal_name_full CrystEngComm
_journal_page_first 9340
_journal_paper_doi 10.1039/c3ce41136b
_journal_volume 15
_journal_year 2013
_chemical_formula_sum 'C118 H142 Cu4 N10 O88 P W12'
_chemical_formula_weight 5599.75
_chemical_name_systematic
; 
 ? 
;
_space_group_IT_number 13
_symmetry_cell_setting monoclinic
_symmetry_space_group_name_Hall '-P 2yac'
_symmetry_space_group_name_H-M 'P 1 2/n 1'
_atom_sites_solution_hydrogens geom
_atom_sites_solution_primary direct
_atom_sites_solution_secondary difmap
_audit_creation_method SHELXL-97
_cell_angle_alpha 90.00
_cell_angle_beta 106.695(3)
_cell_angle_gamma 90.00
_cell_formula_units_Z 2
_cell_length_a 18.0410(38)
_cell_length_b 27.8300(58)
_cell_length_c 24.1272(51)
_cell_measurement_reflns_used 1954
_cell_measurement_temperature 293(2)
_cell_measurement_theta_max 20.32
_cell_measurement_theta_min 2.26
_cell_volume 11603(4)
_computing_cell_refinement 'Bruker SMART'
_computing_data_collection 'Bruker SMART'
_computing_data_reduction 'Bruker SAINT'
_computing_molecular_graphics 'Bruker SHELXTL'
_computing_publication_material 'Bruker SHELXTL'
_computing_structure_refinement 'SHELXL-97 (Sheldrick, 2008)'
_computing_structure_solution 'SHELXS-97 (Sheldrick, 2008)'
_diffrn_ambient_temperature 293(2)
_diffrn_measured_fraction_theta_full 0.996
_diffrn_measured_fraction_theta_max 0.996
_diffrn_measurement_device_type 'CCD area detector'
_diffrn_measurement_method 'phi and omega scans'
_diffrn_radiation_monochromator graphite
_diffrn_radiation_source 'fine-focus sealed tube'
_diffrn_radiation_type MoK\a
_diffrn_radiation_wavelength 0.71073
_diffrn_reflns_av_R_equivalents 0.0530
_diffrn_reflns_av_sigmaI/netI 0.0707
_diffrn_reflns_limit_h_max 21
_diffrn_reflns_limit_h_min -19
_diffrn_reflns_limit_k_max 33
_diffrn_reflns_limit_k_min -33
_diffrn_reflns_limit_l_max 29
_diffrn_reflns_limit_l_min -25
_diffrn_reflns_number 50340
_diffrn_reflns_theta_full 25.50
_diffrn_reflns_theta_max 25.50
_diffrn_reflns_theta_min 1.14
_exptl_absorpt_coefficient_mu 6.353
_exptl_absorpt_correction_type none
_exptl_crystal_colour green
_exptl_crystal_density_diffrn 1.602
_exptl_crystal_density_method 'not measured'
_exptl_crystal_description block
_exptl_crystal_F_000 5286
_exptl_crystal_size_max 0.15
_exptl_crystal_size_mid 0.12
_exptl_crystal_size_min 0.12
_refine_diff_density_max 2.920
_refine_diff_density_min -3.272
_refine_diff_density_rms 0.536
_refine_ls_extinction_method none
_refine_ls_goodness_of_fit_ref 1.063
_refine_ls_hydrogen_treatment constr
_refine_ls_matrix_type full
_refine_ls_number_parameters 937
_refine_ls_number_reflns 21540
_refine_ls_number_restraints 28
_refine_ls_restrained_S_all 1.062
_refine_ls_R_factor_all 0.1178
_refine_ls_R_factor_gt 0.0673
_refine_ls_shift/su_max 0.001
_refine_ls_shift/su_mean 0.000
_refine_ls_structure_factor_coef Fsqd
_refine_ls_weighting_details 'calc w=1/[\s^2^(Fo^2^)+(0.1612P)^2^+31.0665P] where P=(Fo^2^+2Fc^2^)/3'
_refine_ls_weighting_scheme calc
_refine_ls_wR_factor_gt 0.2236
_refine_ls_wR_factor_ref 0.2716
_reflns_number_gt 12795
_reflns_number_total 21540
_reflns_threshold_expression >2sigma(I)
_cod_data_source_file c3ce41136b.txt
_cod_data_source_block hz33
_cod_depositor_comments
;
The following automatic conversions were performed:

'_symmetry_cell_setting' value 'Monoclinic' changed to 'monoclinic'
according to /home/saulius/struct/CIF-dictionaries/cif_core.dic
dictionary named 'cif_core.dic' version 2.4.2 from 2011-04-26.

Automatic conversion script
Id: cif_fix_values 1891 2012-01-12 08:04:46Z andrius 
;
_cod_original_sg_symbol_H-M P2/n
_cod_database_code 7211037

loop_
_symmetry_equiv_pos_as_xyz
'x, y, z'
'-x+1/2, y, -z+1/2'
'-x, -y, -z'
'x-1/2, -y, z-1/2'

loop_
_atom_site_label
_atom_site_type_symbol
_atom_site_fract_x
_atom_site_fract_y
_atom_site_fract_z
_atom_site_U_iso_or_equiv
_atom_site_adp_type
_atom_site_occupancy
_atom_site_symmetry_multiplicity
_atom_site_calc_flag
_atom_site_refinement_flags
Cu1 Cu -0.21799(9) 0.16495(5) 0.20737(7) 0.0273(4) Uani 1 1 d .
Cu2 Cu 0.32228(9) 0.67086(5) 0.28272(7) 0.0220(3) Uani 1 1 d .
W1 W 0.2500 0.04513(3) 0.7500 0.0315(2) Uani 1 2 d S
W2 W 0.36439(3) 0.10844(2) 0.87296(2) 0.03058(17) Uani 1 1 d .
W3 W 0.41770(3) 0.10936(2) 0.74180(3) 0.03583(18) Uani 1 1 d .
W4 W 0.36372(3) 0.23726(2) 0.87218(3) 0.04142(19) Uani 1 1 d .
W5 W 0.30350(4) 0.17259(2) 0.61923(3) 0.0438(2) Uani 1 1 d .
W6 W 0.2500 0.30033(3) 0.7500 0.0517(3) Uani 1 2 d S
W7 W 0.41474(4) 0.23630(2) 0.74181(3) 0.0505(2) Uani 1 1 d .
P1 P 0.2500 0.17291(13) 0.7500 0.0116(8) Uani 1 2 d S
C1 C 0.2743(7) 0.7366(4) 0.1855(5) 0.025(3) Uani 1 1 d .
C2 C 0.2920(7) 0.7783(4) 0.1525(5) 0.026(3) Uani 1 1 d .
C3 C 0.3669(7) 0.7975(4) 0.1648(6) 0.030(3) Uani 1 1 d .
H3A H 0.4074 0.7833 0.1928 0.036 Uiso 1 1 calc R
C4 C 0.3804(9) 0.8375(5) 0.1351(6) 0.034(3) Uani 1 1 d .
H4A H 0.4303 0.8497 0.1429 0.041 Uiso 1 1 calc R
C5 C 0.3202(7) 0.8598(4) 0.0938(5) 0.025(3) Uani 1 1 d .
C6 C 0.2482(8) 0.8406(5) 0.0810(6) 0.030(3) Uani 1 1 d .
H6A H 0.2085 0.8546 0.0522 0.036 Uiso 1 1 calc R
C7 C 0.2325(8) 0.8010(5) 0.1095(5) 0.033(3) Uani 1 1 d .
H7A H 0.1823 0.7890 0.1004 0.040 Uiso 1 1 calc R
C8 C 0.3356(8) 0.9040(5) 0.0643(6) 0.032(3) Uani 1 1 d .
C9 C 0.3973(8) 0.9354(5) 0.0921(6) 0.035(3) Uani 1 1 d .
H9A H 0.4306 0.9269 0.1279 0.042 Uiso 1 1 calc R
C10 C 0.4086(8) 0.9785(4) 0.0667(5) 0.032(3) Uani 1 1 d .
C11 C 0.3612(7) 0.9892(4) 0.0108(5) 0.030(3) Uani 1 1 d .
H11A H 0.3693 1.0175 -0.0071 0.036 Uiso 1 1 calc R
C12 C 0.3033(8) 0.9586(5) -0.0177(5) 0.032(3) Uani 1 1 d .
C13 C 0.2894(8) 0.9156(5) 0.0081(6) 0.033(3) Uani 1 1 d .
H13A H 0.2501 0.8950 -0.0116 0.039 Uiso 1 1 calc R
C14 C 0.4702(7) 1.0105(5) 0.0972(5) 0.030(3) Uani 1 1 d .
C15 C 0.5143(7) 1.0384(5) 0.0703(5) 0.029(3) Uani 1 1 d .
H15A H 0.5036 1.0371 0.0303 0.035 Uiso 1 1 calc R
C16 C 0.5736(8) 1.0680(5) 0.1014(6) 0.037(3) Uani 1 1 d .
H16A H 0.6013 1.0861 0.0819 0.044 Uiso 1 1 calc R
C17 C 0.4883(9) 1.0121(5) 0.1599(6) 0.048(4) Uani 1 1 d .
H17A H 0.4610 0.9936 0.1796 0.058 Uiso 1 1 calc R
C18 C 0.2501(8) 0.9683(5) -0.0799(6) 0.041(4) Uani 1 1 d .
H18A H 0.2694 0.9964 -0.0951 0.049 Uiso 1 1 calc R
H18B H 0.2541 0.9413 -0.1042 0.049 Uiso 1 1 calc R
C19 C 0.166(2) 1.0492(10) -0.0581(15) 0.175(15) Uiso 1 1 d D
H19A H 0.1543 1.0720 -0.0322 0.262 Uiso 1 1 calc R
H19B H 0.1338 1.0550 -0.0967 0.262 Uiso 1 1 calc R
H19C H 0.2195 1.0525 -0.0573 0.262 Uiso 1 1 calc R
C20 C 0.1529(17) 1.0016(8) -0.0407(10) 0.123(10) Uani 1 1 d DU
H20A H 0.1871 0.9937 -0.0028 0.147 Uiso 1 1 calc R
H20B H 0.0996 0.9969 -0.0410 0.147 Uiso 1 1 calc R
C21 C 0.0418(15) 0.9738(14) -0.1577(9) 0.172(17) Uani 1 1 d .
H21A H 0.0209 0.9763 -0.1989 0.257 Uiso 1 1 calc R
H21B H 0.0203 0.9987 -0.1394 0.257 Uiso 1 1 calc R
H21C H 0.0288 0.9430 -0.1451 0.257 Uiso 1 1 calc R
C22 C 0.1235(10) 0.9789(9) -0.1423(6) 0.096(8) Uani 1 1 d D
H22A H 0.1422 0.9547 -0.1640 0.115 Uiso 1 1 calc R
H22B H 0.1339 1.0098 -0.1569 0.115 Uiso 1 1 calc R
C23 C 0.2185(8) 0.6056(4) 0.3112(6) 0.033(3) Uani 1 1 d .
C24 C 0.1982(8) 0.5643(4) 0.3450(6) 0.034(3) Uani 1 1 d .
C25 C 0.2534(10) 0.5434(5) 0.3898(7) 0.050(4) Uani 1 1 d .
H25A H 0.3030 0.5563 0.4014 0.060 Uiso 1 1 calc R
C26 C 0.2369(10) 0.5037(5) 0.4177(7) 0.054(5) Uani 1 1 d .
H26A H 0.2757 0.4897 0.4473 0.065 Uiso 1 1 calc R
C27 C 0.1225(9) 0.5465(5) 0.3308(7) 0.045(4) Uani 1 1 d .
H27A H 0.0831 0.5616 0.3026 0.054 Uiso 1 1 calc R
C28 C 0.1070(9) 0.5063(5) 0.3591(7) 0.049(4) Uani 1 1 d .
H28A H 0.0573 0.4934 0.3486 0.059 Uiso 1 1 calc R
C29 C 0.1646(10) 0.4848(5) 0.4028(6) 0.047(4) Uani 1 1 d .
C30 C 0.1473(10) 0.4389(5) 0.4311(6) 0.047(4) Uani 1 1 d .
C31 C 0.1865(10) 0.4285(6) 0.4879(7) 0.058(5) Uani 1 1 d .
H31A H 0.2220 0.4504 0.5095 0.069 Uiso 1 1 calc R
C32 C 0.1737(10) 0.3853(5) 0.5136(6) 0.050(4) Uani 1 1 d .
C33 C 0.1146(9) 0.3558(5) 0.4833(7) 0.050(4) Uani 1 1 d .
H33A H 0.1013 0.3292 0.5016 0.060 Uiso 1 1 calc R
C34 C 0.0756(9) 0.3647(5) 0.4277(7) 0.047(4) Uani 1 1 d .
C35 C 0.0917(9) 0.4059(5) 0.3993(6) 0.047(4) Uani 1 1 d .
H35A H 0.0662 0.4113 0.3605 0.057 Uiso 1 1 calc R
C36 C 0.2236(13) 0.3729(7) 0.5729(8) 0.091(7) Uani 1 1 d U
H36A H 0.1977 0.3491 0.5902 0.109 Uiso 1 1 calc R
H36B H 0.2322 0.4014 0.5971 0.109 Uiso 1 1 calc R
C37 C 0.3505(18) 0.3379(10) 0.6237(10) 0.141(12) Uiso 1 1 d D
H37A H 0.3986 0.3244 0.6203 0.169 Uiso 1 1 calc R
H37B H 0.3248 0.3145 0.6416 0.169 Uiso 1 1 calc R
C38 C 0.363(2) 0.3826(11) 0.6556(15) 0.186(16) Uiso 1 1 d D
H38A H 0.3959 0.3769 0.6941 0.280 Uiso 1 1 calc R
H38B H 0.3147 0.3955 0.6572 0.280 Uiso 1 1 calc R
H38C H 0.3882 0.4051 0.6365 0.280 Uiso 1 1 calc R
C39 C 0.296(2) 0.3107(14) 0.536(2) 0.188(19) Uani 1 1 d DU
H39A H 0.2602 0.3176 0.4986 0.225 Uiso 1 1 calc R
H39B H 0.2715 0.2864 0.5540 0.225 Uiso 1 1 calc R
C40 C 0.3640(15) 0.2893(14) 0.5266(19) 0.25(3) Uani 1 1 d D
H40A H 0.3515 0.2581 0.5098 0.370 Uiso 1 1 calc R
H40B H 0.4036 0.2865 0.5628 0.370 Uiso 1 1 calc R
H40C H 0.3824 0.3093 0.5009 0.370 Uiso 1 1 calc R
C41 C 0.0141(9) 0.3315(5) 0.3939(7) 0.040(4) Uani 1 1 d .
C42 C -0.0381(12) 0.3113(6) 0.4167(8) 0.062(5) Uani 1 1 d .
H42A H -0.0357 0.3191 0.4546 0.074 Uiso 1 1 calc R
C43 C -0.0947(9) 0.2800(6) 0.3880(6) 0.049(4) Uani 1 1 d .
H43A H -0.1314 0.2686 0.4050 0.058 Uiso 1 1 calc R
C44 C -0.0957(8) 0.2655(5) 0.3321(6) 0.037(3) Uani 1 1 d .
C45 C -0.0433(9) 0.2843(5) 0.3070(7) 0.048(4) Uani 1 1 d .
H45A H -0.0439 0.2750 0.2699 0.057 Uiso 1 1 calc R
C46 C 0.0106(10) 0.3172(6) 0.3370(9) 0.061(5) Uani 1 1 d .
H46A H 0.0454 0.3303 0.3193 0.073 Uiso 1 1 calc R
C47 C -0.1544(9) 0.2292(5) 0.2998(7) 0.042(4) Uani 1 1 d .
C49 C -0.4083(8) 0.0707(4) 0.1604(6) 0.032(3) Uani 1 1 d .
C50 C -0.4498(10) 0.0434(5) 0.1904(5) 0.044(4) Uani 1 1 d .
H50A H -0.4371 0.0456 0.2305 0.053 Uiso 1 1 calc R
N1 N 0.3026(12) 0.3527(11) 0.5698(10) 0.170(14) Uani 1 1 d DU
N2 N 0.1710(7) 0.9758(6) -0.0844(5) 0.060(4) Uani 1 1 d D
O1 O -0.3465(5) 0.1135(3) 0.2458(4) 0.035(2) Uani 1 1 d .
O2 O -0.1632(7) 0.1626(5) 0.1398(5) 0.068(4) Uani 1 1 d .
H2A H -0.1795 0.1734 0.1055 0.103 Uiso 1 1 d R
H2B H -0.1242 0.1448 0.1416 0.103 Uiso 1 1 d R
O3 O -0.2983(5) 0.1190(3) 0.1695(4) 0.032(2) Uani 1 1 d .
O4 O -0.1461(5) 0.2122(3) 0.2534(4) 0.036(2) Uani 1 1 d .
O5 O -0.2068(6) 0.2168(3) 0.3228(4) 0.040(2) Uani 1 1 d .
O6 O 0.4417(6) 0.6733(4) 0.3319(5) 0.052(3) Uani 1 1 d .
H1O6 H 0.4641 0.6873 0.3636 0.078 Uiso 1 1 d R
H2O6 H 0.4679 0.6789 0.3084 0.078 Uiso 1 1 d R
O7 O 0.1624(6) 0.6213(3) 0.2691(4) 0.040(2) Uani 1 1 d .
O8 O 0.2854(5) 0.6209(3) 0.3262(4) 0.034(2) Uani 1 1 d .
O9 O 0.3300(5) 0.7211(3) 0.2272(4) 0.035(2) Uani 1 1 d .
O10 O 0.2082(5) 0.7203(3) 0.1714(4) 0.029(2) Uani 1 1 d .
O11 O 0.2761(7) 0.2191(4) 0.8985(7) 0.085(5) Uani 1 1 d .
O12 O 0.4164(6) 0.2672(4) 0.9317(5) 0.063(3) Uani 1 1 d .
O13 O 0.2758(6) 0.1250(4) 0.8969(7) 0.077(4) Uani 1 1 d .
O14 O 0.4188(6) 0.0791(4) 0.9326(4) 0.050(3) Uani 1 1 d .
O15 O 0.3978(7) 0.1719(3) 0.8898(8) 0.077(5) Uani 1 1 d .
O16 O 0.4278(7) 0.1060(5) 0.8231(4) 0.064(4) Uani 1 1 d .
O17 O 0.3010(6) 0.0599(5) 0.8282(4) 0.064(4) Uani 1 1 d .
O18 O 0.2500 -0.0157(4) 0.7500 0.058(5) Uani 1 2 d S
O19 O 0.4962(6) 0.0784(4) 0.7380(4) 0.047(3) Uani 1 1 d .
O20 O 0.3442(6) 0.0586(5) 0.7325(5) 0.070(4) Uani 1 1 d .
O21 O 0.3715(8) 0.1246(4) 0.6626(5) 0.076(4) Uani 1 1 d .
O22 O 0.3286(8) 0.1739(4) 0.5569(5) 0.065(4) Uani 1 1 d .
O23 O 0.3709(8) 0.2197(4) 0.6624(6) 0.082(4) Uani 1 1 d .
O24 O 0.4938(6) 0.2662(5) 0.7375(5) 0.069(4) Uani 1 1 d .
O25 O 0.3427(7) 0.2869(5) 0.7329(5) 0.074(4) Uani 1 1 d .
O26 O 0.2500 0.3616(7) 0.7500 0.085(6) Uani 1 2 d S
O27 O 0.3021(7) 0.2872(5) 0.8281(6) 0.082(4) Uani 1 1 d .
O28 O 0.2005(9) 0.2166(5) 0.7309(7) 0.099(5) Uani 1 1 d .
O29 O 0.2791(11) 0.1722(5) 0.8141(9) 0.109(6) Uani 1 1 d U
O30 O 0.3002(9) 0.1283(5) 0.7697(7) 0.091(5) Uani 1 1 d .
O31 O 0.3156(10) 0.1734(5) 0.7240(7) 0.090(5) Uani 1 1 d .
O32 O 0.4602(9) 0.1733(3) 0.7532(5) 0.074(5) Uani 1 1 d .
O33 O 0.4270(7) 0.2387(5) 0.8224(5) 0.067(4) Uani 1 1 d .
N3 N 0.1215(8) 0.7929(5) 0.5063(5) 0.053(4) Uani 1 1 d .
N5 N 0.0121(16) 0.8367(9) 0.9598(11) 0.126(8) Uiso 1 1 d .
N6 N 0.1627(18) 0.1767(9) 0.4342(12) 0.138(10) Uiso 1 1 d D
O51 O 0.2525(7) 0.7869(4) 0.5481(5) 0.059(3) Uani 1 1 d .
O53 O 0.1020(15) 0.8995(9) 0.9680(10) 0.167(9) Uiso 1 1 d .
C48 C -0.3454(8) 0.1030(5) 0.1965(6) 0.030(3) Uiso 1 1 d .
C51 C 0.0472(12) 0.8175(9) 0.5008(13) 0.123(12) Uani 1 1 d .
H51A H 0.0555 0.8440 0.5273 0.184 Uiso 1 1 calc R
H51B H 0.0114 0.7953 0.5095 0.184 Uiso 1 1 calc R
H51C H 0.0265 0.8292 0.4620 0.184 Uiso 1 1 calc R
C52 C 0.1170(12) 0.7521(7) 0.4683(8) 0.076(6) Uani 1 1 d .
H52A H 0.1675 0.7383 0.4748 0.114 Uiso 1 1 calc R
H52B H 0.0979 0.7624 0.4288 0.114 Uiso 1 1 calc R
H52C H 0.0826 0.7285 0.4762 0.114 Uiso 1 1 calc R
C53 C 0.1881(10) 0.8078(6) 0.5442(7) 0.051(4) Uani 1 1 d .
H53A H 0.1872 0.8339 0.5680 0.061 Uiso 1 1 calc R
C57 C 0.0582(18) 0.7974(11) 0.9676(12) 0.131(10) Uiso 1 1 d .
H57A H 0.1109 0.8072 0.9733 0.197 Uiso 1 1 calc R
H57B H 0.0422 0.7772 0.9340 0.197 Uiso 1 1 calc R
H57C H 0.0542 0.7799 1.0009 0.197 Uiso 1 1 calc R
C58 C -0.081(2) 0.8342(12) 0.9479(18) 0.176(16) Uiso 1 1 d .
H58A H -0.1021 0.8662 0.9438 0.264 Uiso 1 1 calc R
H58B H -0.0930 0.8186 0.9798 0.264 Uiso 1 1 calc R
H58C H -0.1038 0.8164 0.9130 0.264 Uiso 1 1 calc R
C59 C 0.033(3) 0.8801(16) 0.9517(17) 0.185(16) Uiso 1 1 d .
H59A H -0.0063 0.9003 0.9313 0.221 Uiso 1 1 calc R
C60 C 0.132(2) 0.1379(12) 0.4556(14) 0.150(12) Uiso 1 1 d .
H60A H 0.1553 0.1088 0.4470 0.225 Uiso 1 1 calc R
H60B H 0.0772 0.1367 0.4378 0.225 Uiso 1 1 calc R
H60C H 0.1424 0.1411 0.4967 0.225 Uiso 1 1 calc R
C62 C 0.231(3) 0.1790(14) 0.418(2) 0.203(19) Uiso 1 1 d D
H62A H 0.2595 0.1511 0.4194 0.244 Uiso 1 1 calc R
C61 C 0.128(2) 0.2204(14) 0.4453(17) 0.187(16) Uiso 1 1 d .
H61A H 0.1501 0.2472 0.4308 0.281 Uiso 1 1 calc R
H61B H 0.1360 0.2241 0.4862 0.281 Uiso 1 1 calc R
H61C H 0.0730 0.2194 0.4263 0.281 Uiso 1 1 calc R
O34 O 0.3831(12) 0.4209(7) 0.5257(9) 0.142(7) Uiso 1 1 d .
O35 O 0.082(3) 0.8287(14) 0.172(2) 0.32(2) Uiso 1 1 d .
O36 O 0.014(2) 0.8401(11) 0.8288(15) 0.230(14) Uiso 1 1 d .
O37 O 0.847(2) 0.3102(14) 0.1443(17) 0.285(18) Uiso 1 1 d .
O38 O 0.243(3) 0.0162(17) 0.149(2) 0.37(2) Uiso 1 1 d .
O54 O 0.254(4) 0.216(2) 0.402(4) 0.65(6) Uiso 1 1 d D
O39 O 0.037(2) 0.8733(12) 0.1096(15) 0.245(14) Uiso 1 1 d .
O40 O 0.4669(16) 0.7688(10) 0.3813(12) 0.200(11) Uiso 1 1 d .
O41 O 0.930(3) 0.858(2) 0.740(2) 0.39(3) Uiso 1 1 d .
O42 O 0.3638(19) 0.6461(12) 0.4955(14) 0.232(13) Uiso 1 1 d .

loop_
_atom_site_aniso_label
_atom_site_aniso_U_11
_atom_site_aniso_U_22
_atom_site_aniso_U_33
_atom_site_aniso_U_23
_atom_site_aniso_U_13
_atom_site_aniso_U_12
Cu1 0.0263(9) 0.0230(8) 0.0310(9) 0.0016(6) 0.0055(7) 0.0005(6)
Cu2 0.0212(8) 0.0159(7) 0.0279(8) 0.0004(6) 0.0056(6) -0.0004(6)
W1 0.0366(5) 0.0205(4) 0.0373(5) 0.000 0.0106(4) 0.000
W2 0.0273(3) 0.0344(3) 0.0271(3) 0.0066(2) 0.0031(2) -0.0010(2)
W3 0.0303(3) 0.0408(4) 0.0350(3) -0.0007(2) 0.0072(3) 0.0110(3)
W4 0.0310(4) 0.0412(4) 0.0472(4) -0.0183(3) 0.0036(3) -0.0031(3)
W5 0.0472(4) 0.0536(4) 0.0345(4) 0.0107(3) 0.0181(3) -0.0014(3)
W6 0.0449(6) 0.0288(5) 0.0769(7) 0.000 0.0104(5) 0.000
W7 0.0336(4) 0.0494(4) 0.0655(5) 0.0171(3) 0.0094(3) -0.0074(3)
P1 0.0108(19) 0.0089(18) 0.015(2) 0.000 0.0030(16) 0.000
C1 0.028(7) 0.022(6) 0.026(7) -0.003(5) 0.011(6) 0.002(5)
C2 0.028(7) 0.012(6) 0.033(7) -0.001(5) 0.001(6) -0.006(5)
C3 0.018(6) 0.024(7) 0.038(8) 0.013(6) -0.006(6) 0.001(5)
C4 0.036(8) 0.028(7) 0.042(8) -0.007(6) 0.016(7) -0.007(6)
C5 0.026(7) 0.030(7) 0.016(6) 0.005(5) 0.000(5) -0.002(5)
C6 0.033(8) 0.029(7) 0.025(7) 0.005(5) 0.004(6) -0.001(6)
C7 0.031(8) 0.034(8) 0.029(7) -0.002(6) -0.001(6) -0.013(6)
C8 0.035(8) 0.028(7) 0.031(7) -0.002(6) 0.008(6) -0.012(6)
C9 0.044(9) 0.034(7) 0.026(7) 0.010(6) 0.006(6) -0.005(6)
C10 0.041(8) 0.028(7) 0.027(7) 0.009(6) 0.011(6) 0.007(6)
C11 0.034(8) 0.026(7) 0.027(7) -0.001(5) 0.005(6) -0.008(6)
C12 0.040(8) 0.031(7) 0.025(7) 0.012(6) 0.009(6) 0.003(6)
C13 0.035(8) 0.029(7) 0.030(7) 0.004(6) 0.003(6) -0.006(6)
C14 0.026(7) 0.032(7) 0.027(7) 0.010(6) 0.001(6) 0.002(6)
C15 0.035(8) 0.038(7) 0.016(6) 0.003(5) 0.008(6) -0.011(6)
C16 0.043(9) 0.039(8) 0.024(7) 0.004(6) 0.004(6) -0.004(7)
C17 0.053(10) 0.045(9) 0.036(8) 0.025(7) -0.003(7) -0.018(8)
C18 0.042(9) 0.047(9) 0.027(8) 0.004(6) 0.001(7) -0.007(7)
C20 0.121(10) 0.122(10) 0.122(10) 0.003(5) 0.030(5) -0.001(5)
C21 0.10(2) 0.35(5) 0.046(14) 0.08(2) -0.007(14) -0.05(3)
C22 0.047(12) 0.16(2) 0.069(14) 0.071(15) 0.000(10) 0.010(13)
C23 0.040(9) 0.019(7) 0.045(9) 0.002(6) 0.020(7) -0.004(6)
C24 0.042(8) 0.016(6) 0.042(8) 0.000(6) 0.010(7) -0.012(6)
C25 0.057(10) 0.028(8) 0.058(10) 0.007(7) 0.005(8) -0.020(7)
C26 0.068(12) 0.030(8) 0.058(11) 0.019(7) 0.006(9) -0.014(8)
C27 0.048(9) 0.035(8) 0.057(10) 0.016(7) 0.022(8) -0.002(7)
C28 0.047(9) 0.047(9) 0.048(9) 0.019(7) 0.005(8) -0.029(8)
C29 0.057(10) 0.046(9) 0.037(8) 0.014(7) 0.011(8) -0.023(8)
C30 0.062(11) 0.032(8) 0.042(9) 0.002(7) 0.008(8) -0.020(7)
C31 0.056(11) 0.069(11) 0.041(9) 0.009(8) 0.002(8) -0.022(9)
C32 0.063(11) 0.045(9) 0.037(9) 0.026(7) 0.006(8) -0.010(8)
C33 0.062(11) 0.029(8) 0.045(9) 0.009(7) -0.007(8) -0.019(7)
C34 0.056(10) 0.035(8) 0.044(9) 0.007(7) 0.006(8) -0.018(7)
C35 0.060(10) 0.037(8) 0.038(8) 0.011(7) 0.003(8) -0.025(8)
C36 0.107(15) 0.068(13) 0.064(13) 0.035(10) -0.027(12) -0.047(11)
C39 0.187(19) 0.186(19) 0.189(19) -0.002(5) 0.053(7) 0.001(5)
C40 0.047(17) 0.24(5) 0.41(7) 0.17(5) -0.01(3) 0.02(2)
C41 0.043(9) 0.030(8) 0.053(10) 0.001(7) 0.019(8) -0.020(6)
C42 0.090(15) 0.044(9) 0.051(11) -0.010(8) 0.021(10) -0.030(10)
C43 0.049(10) 0.058(10) 0.040(9) 0.000(7) 0.013(8) -0.031(8)
C44 0.038(8) 0.026(7) 0.041(8) 0.003(6) 0.002(7) -0.011(6)
C45 0.049(10) 0.047(9) 0.045(9) -0.007(7) 0.009(8) -0.025(8)
C46 0.043(10) 0.069(12) 0.074(13) 0.007(9) 0.023(9) -0.024(9)
C47 0.036(9) 0.031(8) 0.047(9) 0.010(7) -0.006(7) -0.014(7)
C49 0.035(8) 0.009(6) 0.047(9) 0.000(5) 0.002(7) -0.001(5)
C50 0.082(12) 0.038(8) 0.012(6) -0.002(6) 0.011(7) -0.026(8)
N1 0.051(12) 0.29(4) 0.13(2) 0.13(2) -0.038(12) -0.039(14)
N2 0.034(8) 0.097(12) 0.042(8) 0.003(8) -0.002(6) 0.029(8)
O1 0.038(6) 0.027(5) 0.032(5) 0.000(4) -0.002(4) -0.007(4)
O2 0.043(7) 0.128(11) 0.038(7) 0.010(7) 0.016(6) 0.025(7)
O3 0.034(5) 0.028(5) 0.032(5) -0.001(4) 0.005(4) -0.004(4)
O4 0.029(5) 0.037(5) 0.042(6) -0.006(4) 0.011(4) -0.013(4)
O5 0.047(6) 0.031(5) 0.037(6) -0.004(4) 0.005(5) -0.016(5)
O6 0.023(5) 0.073(8) 0.053(7) 0.009(5) 0.000(5) 0.002(5)
O7 0.041(6) 0.025(5) 0.058(7) 0.015(5) 0.020(5) -0.004(4)
O8 0.034(5) 0.023(5) 0.043(6) 0.013(4) 0.006(4) -0.006(4)
O9 0.028(5) 0.032(5) 0.043(6) 0.010(4) 0.008(4) -0.005(4)
O10 0.027(5) 0.021(4) 0.035(5) 0.008(4) 0.001(4) -0.001(4)
O11 0.048(7) 0.049(7) 0.174(15) -0.028(8) 0.060(9) -0.006(6)
O12 0.046(7) 0.062(7) 0.064(8) -0.029(6) -0.008(6) 0.012(6)
O13 0.037(7) 0.048(7) 0.155(14) -0.021(8) 0.041(8) -0.004(6)
O14 0.042(6) 0.064(7) 0.032(6) 0.027(5) -0.009(5) -0.001(5)
O15 0.055(8) 0.027(6) 0.166(15) -0.002(7) 0.058(9) -0.007(5)
O16 0.061(7) 0.105(10) 0.037(6) -0.031(6) 0.032(6) -0.055(7)
O17 0.054(7) 0.111(10) 0.036(6) -0.035(6) 0.030(5) -0.053(7)
O18 0.102(14) 0.013(6) 0.057(10) 0.000 0.020(9) 0.000
O19 0.032(6) 0.055(7) 0.056(7) -0.012(5) 0.014(5) 0.006(5)
O20 0.049(7) 0.119(11) 0.050(7) -0.041(7) 0.028(6) -0.047(7)
O21 0.108(11) 0.036(6) 0.051(7) 0.004(5) -0.031(7) -0.007(7)
O22 0.071(9) 0.085(9) 0.049(7) 0.024(6) 0.032(7) 0.005(7)
O23 0.091(10) 0.047(7) 0.072(9) 0.017(6) -0.035(7) 0.005(7)
O24 0.033(6) 0.093(9) 0.081(9) 0.030(7) 0.017(6) 0.004(6)
O25 0.050(7) 0.107(10) 0.065(8) 0.035(7) 0.014(6) 0.044(7)
O26 0.065(13) 0.066(12) 0.122(18) 0.000 0.022(12) 0.000
O27 0.048(8) 0.119(12) 0.076(9) 0.003(8) 0.012(7) 0.047(8)
O28 0.106(12) 0.077(10) 0.114(13) -0.016(9) 0.031(10) -0.006(9)
O29 0.108(7) 0.108(7) 0.113(7) -0.001(5) 0.036(5) -0.002(5)
O30 0.101(11) 0.070(9) 0.105(12) -0.022(8) 0.036(9) -0.030(8)
O31 0.095(12) 0.078(10) 0.092(12) -0.010(8) 0.016(10) -0.004(8)
O32 0.111(11) 0.026(6) 0.046(7) 0.012(5) -0.037(7) -0.002(6)
O33 0.054(7) 0.087(9) 0.060(8) 0.024(7) 0.018(6) 0.044(7)
N3 0.062(9) 0.053(8) 0.040(8) -0.001(6) 0.007(7) -0.008(7)
O51 0.064(8) 0.074(8) 0.043(7) -0.006(6) 0.019(6) -0.005(7)
C51 0.040(12) 0.13(2) 0.16(3) -0.095(19) -0.030(14) 0.022(12)
C52 0.088(15) 0.070(13) 0.082(14) -0.016(11) 0.043(12) -0.024(11)
C53 0.044(10) 0.056(10) 0.052(10) 0.007(8) 0.014(8) -0.009(9)

loop_
_atom_type_symbol
_atom_type_description
_atom_type_scat_dispersion_real
_atom_type_scat_dispersion_imag
_atom_type_scat_source
C C 0.0033 0.0016 'International Tables Vol C Tables 4.2.6.8 and 6.1.1.4'
H H 0.0000 0.0000 'International Tables Vol C Tables 4.2.6.8 and 6.1.1.4'
N N 0.0061 0.0033 'International Tables Vol C Tables 4.2.6.8 and 6.1.1.4'
O O 0.0106 0.0060 'International Tables Vol C Tables 4.2.6.8 and 6.1.1.4'
P P 0.1023 0.0942 'International Tables Vol C Tables 4.2.6.8 and 6.1.1.4'
Cu Cu 0.3201 1.2651 'International Tables Vol C Tables 4.2.6.8 and 6.1.1.4'
W W -0.8490 6.8722 'International Tables Vol C Tables 4.2.6.8 and 6.1.1.4'

loop_
_geom_angle_atom_site_label_1
_geom_angle_atom_site_label_2
_geom_angle_atom_site_label_3
_geom_angle
_geom_angle_site_symmetry_1
_geom_angle_site_symmetry_3
O3 Cu1 O4 171.7(4) . .
O3 Cu1 O5 88.1(4) . 2_455
O4 Cu1 O5 89.5(4) . 2_455
O3 Cu1 O1 91.7(4) . 2_455
O4 Cu1 O1 88.7(4) . 2_455
O5 Cu1 O1 165.7(4) 2_455 2_455
O3 Cu1 O2 93.8(4) . .
O4 Cu1 O2 94.4(4) . .
O5 Cu1 O2 99.3(4) 2_455 .
O1 Cu1 O2 95.0(4) 2_455 .
O3 Cu1 Cu1 86.1(3) . 2_455
O4 Cu1 Cu1 85.7(3) . 2_455
O5 Cu1 Cu1 83.0(3) 2_455 2_455
O1 Cu1 Cu1 82.7(3) 2_455 2_455
O2 Cu1 Cu1 177.7(3) . 2_455
O7 Cu2 O10 172.0(4) 2 2
O7 Cu2 O9 90.9(4) 2 .
O10 Cu2 O9 88.4(4) 2 .
O7 Cu2 O8 88.5(4) 2 .
O10 Cu2 O8 90.2(4) 2 .
O9 Cu2 O8 164.7(4) . .
O7 Cu2 O6 94.2(4) 2 .
O10 Cu2 O6 93.8(4) 2 .
O9 Cu2 O6 95.6(4) . .
O8 Cu2 O6 99.6(4) . .
O7 Cu2 Cu2 85.0(3) 2 2
O10 Cu2 Cu2 87.0(3) 2 2
O9 Cu2 Cu2 81.0(3) . 2
O8 Cu2 Cu2 83.8(3) . 2
O6 Cu2 Cu2 176.5(3) . 2
O18 W1 O17 102.5(4) . .
O18 W1 O17 102.5(4) . 2_556
O17 W1 O17 154.9(8) . 2_556
O18 W1 O20 101.4(4) . .
O17 W1 O20 88.3(4) . .
O17 W1 O20 86.8(5) 2_556 .
O18 W1 O20 101.4(4) . 2_556
O17 W1 O20 86.8(5) . 2_556
O17 W1 O20 88.3(4) 2_556 2_556
O20 W1 O20 157.3(8) . 2_556
O18 W1 O30 158.9(4) . .
O17 W1 O30 63.9(5) . .
O17 W1 O30 92.0(6) 2_556 .
O20 W1 O30 63.8(5) . .
O20 W1 O30 94.2(6) 2_556 .
O18 W1 O30 158.9(4) . 2_556
O17 W1 O30 92.0(6) . 2_556
O17 W1 O30 63.9(5) 2_556 2_556
O20 W1 O30 94.2(6) . 2_556
O20 W1 O30 63.8(5) 2_556 2_556
O30 W1 O30 42.2(7) . 2_556
O14 W2 O15 101.4(6) . .
O14 W2 O16 102.4(6) . .
O15 W2 O16 87.5(5) . .
O14 W2 O17 104.3(6) . .
O15 W2 O17 154.2(6) . .
O16 W2 O17 89.3(4) . .
O14 W2 O13 101.0(6) . .
O15 W2 O13 87.2(5) . .
O16 W2 O13 156.6(6) . .
O17 W2 O13 85.6(5) . .
O14 W2 O30 160.6(5) . .
O15 W2 O30 92.0(6) . .
O16 W2 O30 64.0(5) . .
O17 W2 O30 63.7(5) . .
O13 W2 O30 93.4(6) . .
O14 W2 O29 158.7(6) . .
O15 W2 O29 64.0(6) . .
O16 W2 O29 92.9(6) . .
O17 W2 O29 90.6(6) . .
O13 W2 O29 64.4(6) . .
O30 W2 O29 40.7(5) . .
O19 W3 O21 101.1(6) . .
O19 W3 O20 100.5(5) . .
O21 W3 O20 87.6(5) . .
O19 W3 O16 101.3(5) . .
O21 W3 O16 157.5(6) . .
O20 W3 O16 86.8(5) . .
O19 W3 O32 100.0(6) . .
O21 W3 O32 88.8(5) . .
O20 W3 O32 159.5(6) . .
O16 W3 O32 88.9(5) . .
O19 W3 O30 158.5(5) . .
O21 W3 O30 93.7(6) . .
O20 W3 O30 64.3(5) . .
O16 W3 O30 64.4(5) . .
O32 W3 O30 95.8(6) . .
O19 W3 O31 160.4(5) . .
O21 W3 O31 65.2(6) . .
O20 W3 O31 93.1(5) . .
O16 W3 O31 93.4(6) . .
O32 W3 O31 67.1(6) . .
O30 W3 O31 41.1(5) . .
O12 W4 O33 103.6(6) . .
O12 W4 O27 102.1(6) . .
O33 W4 O27 89.6(5) . .
O12 W4 O15 102.2(6) . .
O33 W4 O15 87.0(5) . .
O27 W4 O15 155.5(7) . .
O12 W4 O11 99.3(6) . .
O33 W4 O11 156.9(6) . .
O27 W4 O11 88.5(6) . .
O15 W4 O11 85.4(5) . .
O12 W4 O28 161.1(6) . 2_556
O33 W4 O28 64.0(5) . 2_556
O27 W4 O28 65.2(5) . 2_556
O15 W4 O28 91.7(6) . 2_556
O11 W4 O28 94.5(6) . 2_556
O12 W4 O29 158.0(6) . .
O33 W4 O29 92.4(6) . .
O27 W4 O29 92.9(6) . .
O15 W4 O29 63.1(6) . .
O11 W4 O29 64.7(6) . .
O28 W4 O29 40.9(5) 2_556 .
O22 W5 O23 100.5(7) . .
O22 W5 O11 99.4(6) . 2_556
O23 W5 O11 88.7(6) . 2_556
O22 W5 O13 102.2(6) . 2_556
O23 W5 O13 157.4(7) . 2_556
O11 W5 O13 87.2(5) 2_556 2_556
O22 W5 O21 102.0(6) . .
O23 W5 O21 88.4(5) . .
O11 W5 O21 158.5(6) 2_556 .
O13 W5 O21 87.3(5) 2_556 .
O22 W5 O31 160.2(6) . .
O23 W5 O31 64.9(6) . .
O11 W5 O31 93.6(6) 2_556 .
O13 W5 O31 93.2(6) 2_556 .
O21 W5 O31 65.9(5) . .
O22 W5 O29 159.8(7) . 2_556
O23 W5 O29 93.3(7) . 2_556
O11 W5 O29 65.9(6) 2_556 2_556
O13 W5 O29 64.8(6) 2_556 2_556
O21 W5 O29 93.0(6) . 2_556
O31 W5 O29 39.9(6) . 2_556
O26 W6 O25 101.5(4) . .
O26 W6 O25 101.5(4) . 2_556
O25 W6 O25 156.9(9) . 2_556
O26 W6 O27 101.2(5) . .
O25 W6 O27 87.8(5) . .
O25 W6 O27 87.8(6) 2_556 .
O26 W6 O27 101.2(5) . 2_556
O25 W6 O27 87.8(6) . 2_556
O25 W6 O27 87.8(5) 2_556 2_556
O27 W6 O27 157.6(9) . 2_556
O26 W6 O28 159.3(4) . .
O25 W6 O28 93.9(6) . .
O25 W6 O28 63.8(6) 2_556 .
O27 W6 O28 93.0(6) . .
O27 W6 O28 65.4(6) 2_556 .
O26 W6 O28 159.3(4) . 2_556
O25 W6 O28 63.8(6) . 2_556
O25 W6 O28 93.9(6) 2_556 2_556
O27 W6 O28 65.4(6) . 2_556
O27 W6 O28 93.0(6) 2_556 2_556
O28 W6 O28 41.3(7) . 2_556
O24 W7 O25 101.1(6) . .
O24 W7 O33 101.3(6) . .
O25 W7 O33 88.0(5) . .
O24 W7 O23 99.9(6) . .
O25 W7 O23 89.6(5) . .
O33 W7 O23 158.8(6) . .
O24 W7 O32 97.2(6) . .
O25 W7 O32 161.6(6) . .
O33 W7 O32 88.0(5) . .
O23 W7 O32 87.7(5) . .
O24 W7 O28 160.3(6) . 2_556
O25 W7 O28 65.3(5) . 2_556
O33 W7 O28 65.4(6) . 2_556
O23 W7 O28 94.5(6) . 2_556
O32 W7 O28 96.8(6) . 2_556
O24 W7 O31 158.8(6) . .
O25 W7 O31 93.9(6) . .
O33 W7 O31 94.0(6) . .
O23 W7 O31 65.2(6) . .
O32 W7 O31 68.5(6) . .
O28 W7 O31 40.9(5) 2_556 .
O29 P1 O29 178.4(12) 2_556 .
O29 P1 O31 69.4(9) 2_556 .
O29 P1 O31 110.7(9) . .
O29 P1 O31 110.7(9) 2_556 2_556
O29 P1 O31 69.4(9) . 2_556
O31 P1 O31 178.9(11) . 2_556
O29 P1 O28 109.5(9) 2_556 2_556
O29 P1 O28 71.9(9) . 2_556
O31 P1 O28 69.4(8) . 2_556
O31 P1 O28 109.7(9) 2_556 2_556
O29 P1 O28 71.9(9) 2_556 .
O29 P1 O28 109.5(9) . .
O31 P1 O28 109.7(9) . .
O31 P1 O28 69.4(8) 2_556 .
O28 P1 O28 71.8(12) 2_556 .
O29 P1 O30 70.4(8) 2_556 2_556
O29 P1 O30 108.3(9) . 2_556
O31 P1 O30 110.4(8) . 2_556
O31 P1 O30 70.5(8) 2_556 2_556
O28 P1 O30 179.8(9) 2_556 2_556
O28 P1 O30 108.3(8) . 2_556
O29 P1 O30 108.3(9) 2_556 .
O29 P1 O30 70.4(8) . .
O31 P1 O30 70.5(8) . .
O31 P1 O30 110.4(8) 2_556 .
O28 P1 O30 108.3(8) 2_556 .
O28 P1 O30 179.8(9) . .
O30 P1 O30 71.6(10) 2_556 .
O10 C1 O9 125.0(11) . .
O10 C1 C2 118.6(11) . .
O9 C1 C2 116.3(11) . .
C3 C2 C7 118.0(11) . .
C3 C2 C1 121.6(11) . .
C7 C2 C1 120.4(11) . .
C4 C3 C2 119.9(11) . .
C4 C3 H3A 120.0 . .
C2 C3 H3A 120.0 . .
C3 C4 C5 120.9(12) . .
C3 C4 H4A 119.6 . .
C5 C4 H4A 119.6 . .
C6 C5 C4 119.1(11) . .
C6 C5 C8 121.1(11) . .
C4 C5 C8 119.8(11) . .
C5 C6 C7 121.8(12) . .
C5 C6 H6A 119.1 . .
C7 C6 H6A 119.1 . .
C6 C7 C2 120.3(12) . .
C6 C7 H7A 119.8 . .
C2 C7 H7A 119.8 . .
C13 C8 C9 118.7(11) . .
C13 C8 C5 120.6(11) . .
C9 C8 C5 120.7(11) . .
C10 C9 C8 121.1(12) . .
C10 C9 H9A 119.5 . .
C8 C9 H9A 119.5 . .
C9 C10 C11 118.8(12) . .
C9 C10 C14 119.6(12) . .
C11 C10 C14 121.6(11) . .
C12 C11 C10 121.0(12) . .
C12 C11 H11A 119.5 . .
C10 C11 H11A 119.5 . .
C11 C12 C13 121.0(12) . .
C11 C12 C18 123.1(11) . .
C13 C12 C18 115.9(12) . .
C12 C13 C8 119.3(12) . .
C12 C13 H13A 120.4 . .
C8 C13 H13A 120.4 . .
C15 C14 C10 124.2(12) . .
C15 C14 C17 118.5(12) . .
C10 C14 C17 117.2(11) . .
C16 C15 C14 122.2(12) . .
C16 C15 H15A 118.9 . .
C14 C15 H15A 118.9 . .
C49 C16 C15 120.9(13) 1_665 .
C49 C16 H16A 119.6 1_665 .
C15 C16 H16A 119.6 . .
C50 C17 C14 117.3(12) 1_665 .
C50 C17 H17A 121.3 1_665 .
C14 C17 H17A 121.3 . .
N2 C18 C12 115.4(12) . .
N2 C18 H18A 108.4 . .
C12 C18 H18A 108.4 . .
N2 C18 H18B 108.4 . .
C12 C18 H18B 108.4 . .
H18A C18 H18B 107.5 . .
C20 C19 H19A 109.5 . .
C20 C19 H19B 109.5 . .
H19A C19 H19B 109.5 . .
C20 C19 H19C 109.5 . .
H19A C19 H19C 109.5 . .
H19B C19 H19C 109.5 . .
N2 C20 C19 99(2) . .
N2 C20 H20A 111.9 . .
C19 C20 H20A 111.9 . .
N2 C20 H20B 111.9 . .
C19 C20 H20B 111.9 . .
H20A C20 H20B 109.6 . .
C22 C21 H21A 109.5 . .
C22 C21 H21B 109.5 . .
H21A C21 H21B 109.5 . .
C22 C21 H21C 109.5 . .
H21A C21 H21C 109.5 . .
H21B C21 H21C 109.5 . .
N2 C22 C21 122.8(17) . .
N2 C22 H22A 106.6 . .
C21 C22 H22A 106.6 . .
N2 C22 H22B 106.6 . .
C21 C22 H22B 106.6 . .
H22A C22 H22B 106.6 . .
O8 C23 O7 126.5(11) . .
O8 C23 C24 118.3(12) . .
O7 C23 C24 115.2(12) . .
C25 C24 C27 118.7(12) . .
C25 C24 C23 120.9(13) . .
C27 C24 C23 120.5(13) . .
C26 C25 C24 121.2(15) . .
C26 C25 H25A 119.4 . .
C24 C25 H25A 119.4 . .
C29 C26 C25 120.8(15) . .
C29 C26 H26A 119.6 . .
C25 C26 H26A 119.6 . .
C28 C27 C24 119.2(14) . .
C28 C27 H27A 120.4 . .
C24 C27 H27A 120.4 . .
C27 C28 C29 120.8(14) . .
C27 C28 H28A 119.6 . .
C29 C28 H28A 119.6 . .
C26 C29 C28 119.2(13) . .
C26 C29 C30 120.8(14) . .
C28 C29 C30 119.9(13) . .
C31 C30 C35 119.0(13) . .
C31 C30 C29 120.7(14) . .
C35 C30 C29 120.3(13) . .
C30 C31 C32 121.2(15) . .
C30 C31 H31A 119.4 . .
C32 C31 H31A 119.4 . .
C33 C32 C31 118.4(14) . .
C33 C32 C36 122.2(13) . .
C31 C32 C36 119.4(15) . .
C34 C33 C32 121.6(13) . .
C34 C33 H33A 119.2 . .
C32 C33 H33A 119.2 . .
C33 C34 C35 120.8(14) . .
C33 C34 C41 121.6(13) . .
C35 C34 C41 117.6(13) . .
C34 C35 C30 118.5(13) . .
C34 C35 H35A 120.7 . .
C30 C35 H35A 120.7 . .
C32 C36 N1 110.3(18) . .
C32 C36 H36A 109.6 . .
N1 C36 H36A 109.6 . .
C32 C36 H36B 109.6 . .
N1 C36 H36B 109.6 . .
H36A C36 H36B 108.1 . .
N1 C37 C38 102(3) . .
N1 C37 H37A 111.4 . .
C38 C37 H37A 111.4 . .
N1 C37 H37B 111.4 . .
C38 C37 H37B 111.4 . .
H37A C37 H37B 109.3 . .
C37 C38 H38A 109.5 . .
C37 C38 H38B 109.5 . .
H38A C38 H38B 109.5 . .
C37 C38 H38C 109.5 . .
H38A C38 H38C 109.5 . .
H38B C38 H38C 109.5 . .
N1 C39 C40 120(4) . .
N1 C39 H39A 107.4 . .
C40 C39 H39A 107.4 . .
N1 C39 H39B 107.4 . .
C40 C39 H39B 107.4 . .
H39A C39 H39B 106.9 . .
C39 C40 H40A 109.5 . .
C39 C40 H40B 109.5 . .
H40A C40 H40B 109.5 . .
C39 C40 H40C 109.5 . .
H40A C40 H40C 109.5 . .
H40B C40 H40C 109.5 . .
C42 C41 C46 116.0(14) . .
C42 C41 C34 122.3(15) . .
C46 C41 C34 121.6(13) . .
C41 C42 C43 124.7(16) . .
C41 C42 H42A 117.7 . .
C43 C42 H42A 117.7 . .
C42 C43 C44 118.1(14) . .
C42 C43 H43A 121.0 . .
C44 C43 H43A 121.0 . .
C45 C44 C43 119.8(13) . .
C45 C44 C47 120.0(14) . .
C43 C44 C47 120.2(13) . .
C44 C45 C46 119.7(15) . .
C44 C45 H45A 120.2 . .
C46 C45 H45A 120.2 . .
C45 C46 C41 121.7(15) . .
C45 C46 H46A 119.2 . .
C41 C46 H46A 119.2 . .
O4 C47 O5 125.3(12) . .
O4 C47 C44 117.7(13) . .
O5 C47 C44 117.0(14) . .
C16 C49 C50 120.1(12) 1_445 .
C16 C49 C48 123.3(12) 1_445 .
C50 C49 C48 116.6(12) . .
C49 C50 C17 120.9(12) . 1_445
C49 C50 H50A 119.5 . .
C17 C50 H50A 119.5 1_445 .
C37 N1 C39 103(3) . .
C37 N1 C36 113(2) . .
C39 N1 C36 114(2) . .
C20 N2 C18 118.0(17) . .
C20 N2 C22 120.6(19) . .
C18 N2 C22 113.3(14) . .
C48 O1 Cu1 123.5(9) . 2_455
Cu1 O2 H2A 128.6 . .
Cu1 O2 H2B 122.6 . .
H2A O2 H2B 107.7 . .
C48 O3 Cu1 119.9(8) . .
C47 O4 Cu1 121.8(9) . .
C47 O5 Cu1 123.7(9) . 2_455
Cu2 O6 H1O6 131.1 . .
Cu2 O6 H2O6 107.5 . .
H1O6 O6 H2O6 107.7 . .
C23 O7 Cu2 121.8(8) . 2
C23 O8 Cu2 122.7(8) . .
C1 O9 Cu2 125.8(8) . .
C1 O10 Cu2 121.0(8) . 2
W5 O11 W4 138.2(8) 2_556 .
W2 O13 W5 138.8(8) . 2_556
W2 O15 W4 141.3(9) . .
W2 O16 W3 138.9(7) . .
W1 O17 W2 139.8(7) . .
W1 O20 W3 139.0(7) . .
W3 O21 W5 137.3(8) . .
W5 O23 W7 137.6(8) . .
W6 O25 W7 139.0(7) . .
W6 O27 W4 138.1(8) . .
P1 O28 O31 55.1(8) . 2_556
P1 O28 O29 53.7(8) . 2_556
O31 O28 O29 90.2(10) 2_556 2_556
P1 O28 O28 54.1(6) . 2_556
O31 O28 O28 89.9(11) 2_556 2_556
O29 O28 O28 87.9(12) 2_556 2_556
P1 O28 W7 125.6(9) . 2_556
O31 O28 W7 70.6(8) 2_556 2_556
O29 O28 W7 132.7(10) 2_556 2_556
O28 O28 W7 132.8(14) 2_556 2_556
P1 O28 W4 124.0(9) . 2_556
O31 O28 W4 133.3(10) 2_556 2_556
O29 O28 W4 70.4(8) 2_556 2_556
O28 O28 W4 129.4(14) 2_556 2_556
W7 O28 W4 91.7(5) 2_556 2_556
P1 O28 W6 123.5(8) . .
O31 O28 W6 131.3(10) 2_556 .
O29 O28 W6 130.3(11) 2_556 .
O28 O28 W6 69.3(4) 2_556 .
W7 O28 W6 91.6(5) 2_556 .
W4 O28 W6 90.4(5) 2_556 .
P1 O29 O31 55.5(9) . 2_556
P1 O29 O30 56.0(8) . .
O31 O29 O30 92.6(12) 2_556 .
P1 O29 O28 54.4(8) . 2_556
O31 O29 O28 90.4(12) 2_556 2_556
O30 O29 O28 89.4(12) . 2_556
P1 O29 W5 125.1(11) . 2_556
O31 O29 W5 69.7(9) 2_556 2_556
O30 O29 W5 132.9(10) . 2_556
O28 O29 W5 132.0(10) 2_556 2_556
P1 O29 W2 125.2(9) . .
O31 O29 W2 133.0(10) 2_556 .
O30 O29 W2 69.2(8) . .
O28 O29 W2 130.3(11) 2_556 .
W5 O29 W2 91.2(6) 2_556 .
P1 O29 W4 123.1(9) . .
O31 O29 W4 130.0(10) 2_556 .
O30 O29 W4 130.0(11) . .
O28 O29 W4 68.7(8) 2_556 .
W5 O29 W4 91.0(6) 2_556 .
W2 O29 W4 91.1(6) . .
P1 O30 O29 53.6(8) . .
P1 O30 O31 53.7(7) . .
O29 O30 O31 89.3(10) . .
P1 O30 O30 54.2(5) . 2_556
O29 O30 O30 87.7(11) . 2_556
O31 O30 O30 89.1(11) . 2_556
P1 O30 W3 124.8(8) . .
O29 O30 W3 132.8(10) . .
O31 O30 W3 71.1(8) . .
O30 O30 W3 132.6(12) 2_556 .
P1 O30 W1 123.1(8) . .
O29 O30 W1 129.8(10) . .
O31 O30 W1 131.7(9) . .
O30 O30 W1 68.9(4) 2_556 .
W3 O30 W1 92.5(5) . .
P1 O30 W2 123.7(8) . .
O29 O30 W2 70.1(8) . .
O31 O30 W2 132.9(9) . .
O30 O30 W2 129.8(12) 2_556 .
W3 O30 W2 92.1(5) . .
W1 O30 W2 91.3(5) . .
P1 O31 O29 55.2(9) . 2_556
P1 O31 O28 55.6(8) . 2_556
O29 O31 O28 91.8(12) 2_556 2_556
P1 O31 O30 55.8(8) . .
O29 O31 O30 90.6(11) 2_556 .
O28 O31 O30 90.9(11) 2_556 .
P1 O31 W7 124.1(8) . .
O29 O31 W7 133.0(9) 2_556 .
O28 O31 W7 68.5(7) 2_556 .
O30 O31 W7 130.0(10) . .
P1 O31 W5 125.7(9) . .
O29 O31 W5 70.5(9) 2_556 .
O28 O31 W5 132.8(9) 2_556 .
O30 O31 W5 131.0(9) . .
W7 O31 W5 91.8(6) . .
P1 O31 W3 123.6(8) . .
O29 O31 W3 130.9(9) 2_556 .
O28 O31 W3 130.0(10) 2_556 .
O30 O31 W3 67.8(7) . .
W7 O31 W3 90.8(6) . .
W5 O31 W3 90.8(5) . .
W7 O32 W3 133.4(8) . .
W4 O33 W7 137.9(7) . .
C53 N3 C52 123.2(16) . .
C53 N3 C51 121.8(15) . .
C52 N3 C51 115.0(15) . .
C59 N5 C57 125(4) . .
C59 N5 C58 110(3) . .
C57 N5 C58 124(3) . .
C60 N6 C62 128(3) . .
C60 N6 C61 110(3) . .
C62 N6 C61 119(3) . .
O1 C48 O3 127.1(12) . .
O1 C48 C49 118.6(12) . .
O3 C48 C49 114.1(11) . .
N3 C51 H51A 109.5 . .
N3 C51 H51B 109.5 . .
H51A C51 H51B 109.5 . .
N3 C51 H51C 109.5 . .
H51A C51 H51C 109.5 . .
H51B C51 H51C 109.5 . .
N3 C52 H52A 109.5 . .
N3 C52 H52B 109.5 . .
H52A C52 H52B 109.5 . .
N3 C52 H52C 109.5 . .
H52A C52 H52C 109.5 . .
H52B C52 H52C 109.5 . .
O51 C53 N3 121.6(17) . .
O51 C53 H53A 119.2 . .
N3 C53 H53A 119.2 . .
N5 C57 H57A 109.5 . .
N5 C57 H57B 109.5 . .
H57A C57 H57B 109.5 . .
N5 C57 H57C 109.5 . .
H57A C57 H57C 109.5 . .
H57B C57 H57C 109.5 . .
N5 C58 H58A 109.5 . .
N5 C58 H58B 109.5 . .
H58A C58 H58B 109.5 . .
N5 C58 H58C 109.5 . .
H58A C58 H58C 109.5 . .
H58B C58 H58C 109.5 . .
N5 C59 O53 129(4) . .
N5 C59 H59A 115.3 . .
O53 C59 H59A 115.3 . .
N6 C60 H60A 109.5 . .
N6 C60 H60B 109.5 . .
H60A C60 H60B 109.5 . .
N6 C60 H60C 109.5 . .
H60A C60 H60C 109.5 . .
H60B C60 H60C 109.5 . .
O54 C62 N6 122(5) . .
O54 C62 H62A 118.8 . .
N6 C62 H62A 118.8 . .
N6 C61 H61A 109.5 . .
N6 C61 H61B 109.5 . .
H61A C61 H61B 109.5 . .
N6 C61 H61C 109.5 . .
H61A C61 H61C 109.5 . .
H61B C61 H61C 109.5 . .

loop_
_geom_bond_atom_site_label_1
_geom_bond_atom_site_label_2
_geom_bond_distance
_geom_bond_site_symmetry_2
Cu1 O3 1.952(9) .
Cu1 O4 1.954(9) .
Cu1 O5 1.971(9) 2_455
Cu1 O1 1.981(8) 2_455
Cu1 O2 2.137(11) .
Cu1 Cu1 2.633(3) 2_455
Cu2 O7 1.934(9) 2
Cu2 O10 1.942(8) 2
Cu2 O9 1.968(9) .
Cu2 O8 1.968(8) .
Cu2 O6 2.142(10) .
Cu2 Cu2 2.633(3) 2
W1 O18 1.693(12) .
W1 O17 1.893(10) .
W1 O17 1.893(10) 2_556
W1 O20 1.904(10) .
W1 O20 1.904(10) 2_556
W1 O30 2.483(13) .
W1 O30 2.483(13) 2_556
W2 O14 1.700(9) .
W2 O15 1.873(10) .
W2 O16 1.885(10) .
W2 O17 1.895(10) .
W2 O13 1.905(11) .
W2 O30 2.491(16) .
W2 O29 2.505(18) .
W3 O19 1.683(9) .
W3 O21 1.901(11) .
W3 O20 1.906(11) .
W3 O16 1.919(10) .
W3 O32 1.927(10) .
W3 O30 2.458(16) .
W3 O31 2.511(16) .
W4 O12 1.696(10) .
W4 O33 1.880(12) .
W4 O27 1.903(12) .
W4 O15 1.928(10) .
W4 O11 1.933(12) .
W4 O28 2.492(17) 2_556
W4 O29 2.519(18) .
W5 O22 1.692(11) .
W5 O23 1.887(12) .
W5 O11 1.889(12) 2_556
W5 O13 1.906(11) 2_556
W5 O21 1.910(11) .
W5 O31 2.475(17) .
W5 O29 2.488(19) 2_556
W6 O26 1.707(19) .
W6 O25 1.872(11) .
W6 O25 1.872(11) 2_556
W6 O27 1.885(13) .
W6 O27 1.885(13) 2_556
W6 O28 2.492(15) .
W6 O28 2.492(14) 2_556
W7 O24 1.680(11) .
W7 O25 1.887(11) .
W7 O33 1.896(12) .
W7 O23 1.908(13) .
W7 O32 1.921(10) .
W7 O28 2.419(17) 2_556
W7 O31 2.452(15) .
P1 O29 1.49(2) 2_556
P1 O29 1.49(2) .
P1 O31 1.490(18) .
P1 O31 1.490(18) 2_556
P1 O28 1.500(16) 2_556
P1 O28 1.500(16) .
P1 O30 1.529(16) 2_556
P1 O30 1.529(16) .
C1 O10 1.230(14) .
C1 O9 1.277(14) .
C1 C2 1.493(16) .
C2 C3 1.402(17) .
C2 C7 1.410(17) .
C3 C4 1.383(17) .
C3 H3A 0.9300 .
C4 C5 1.392(18) .
C4 H4A 0.9300 .
C5 C6 1.356(18) .
C5 C8 1.487(17) .
C6 C7 1.371(18) .
C6 H6A 0.9300 .
C7 H7A 0.9300 .
C8 C13 1.410(18) .
C8 C9 1.422(18) .
C9 C10 1.389(17) .
C9 H9A 0.9300 .
C10 C11 1.406(17) .
C10 C14 1.449(18) .
C11 C12 1.369(18) .
C11 H11A 0.9300 .
C12 C13 1.405(17) .
C12 C18 1.557(18) .
C13 H13A 0.9300 .
C14 C15 1.398(17) .
C14 C17 1.455(19) .
C15 C16 1.386(18) .
C15 H15A 0.9300 .
C16 C49 1.369(18) 1_665
C16 H16A 0.9300 .
C17 C50 1.442(19) 1_665
C17 H17A 0.9300 .
C18 N2 1.414(19) .
C18 H18A 0.9700 .
C18 H18B 0.9700 .
C19 C20 1.430(10) .
C19 H19A 0.9600 .
C19 H19B 0.9600 .
C19 H19C 0.9600 .
C20 N2 1.390(10) .
C20 H20A 0.9700 .
C20 H20B 0.9700 .
C21 C22 1.42(3) .
C21 H21A 0.9600 .
C21 H21B 0.9600 .
C21 H21C 0.9600 .
C22 N2 1.416(9) .
C22 H22A 0.9700 .
C22 H22B 0.9700 .
C23 O8 1.233(15) .
C23 O7 1.288(16) .
C23 C24 1.514(17) .
C24 C25 1.37(2) .
C24 C27 1.400(19) .
C25 C26 1.370(19) .
C25 H25A 0.9300 .
C26 C29 1.36(2) .
C26 H26A 0.9300 .
C27 C28 1.382(18) .
C27 H27A 0.9300 .
C28 C29 1.39(2) .
C28 H28A 0.9300 .
C29 C30 1.522(18) .
C30 C31 1.38(2) .
C30 C35 1.413(19) .
C31 C32 1.40(2) .
C31 H31A 0.9300 .
C32 C33 1.38(2) .
C32 C36 1.50(2) .
C33 C34 1.35(2) .
C33 H33A 0.9300 .
C34 C35 1.409(18) .
C34 C41 1.49(2) .
C35 H35A 0.9300 .
C36 N1 1.55(3) .
C36 H36A 0.9700 .
C36 H36B 0.9700 .
C37 N1 1.400(10) .
C37 C38 1.446(10) .
C37 H37A 0.9700 .
C37 H37B 0.9700 .
C38 H38A 0.9600 .
C38 H38B 0.9600 .
C38 H38C 0.9600 .
C39 N1 1.408(10) .
C39 C40 1.444(10) .
C39 H39A 0.9700 .
C39 H39B 0.9700 .
C40 H40A 0.9600 .
C40 H40B 0.9600 .
C40 H40C 0.9600 .
C41 C42 1.34(2) .
C41 C46 1.41(2) .
C42 C43 1.37(2) .
C42 H42A 0.9300 .
C43 C44 1.40(2) .
C43 H43A 0.9300 .
C44 C45 1.36(2) .
C44 C47 1.510(18) .
C45 C46 1.38(2) .
C45 H45A 0.9300 .
C46 H46A 0.9300 .
C47 O4 1.262(18) .
C47 O5 1.275(18) .
C49 C16 1.369(18) 1_445
C49 C50 1.405(18) .
C49 C48 1.513(17) .
C50 C17 1.442(19) 1_445
C50 H50A 0.9300 .
O1 C48 1.232(15) .
O1 Cu1 1.981(8) 2_455
O2 H2A 0.8500 .
O2 H2B 0.8501 .
O3 C48 1.288(15) .
O5 Cu1 1.971(9) 2_455
O6 H1O6 0.8501 .
O6 H2O6 0.8504 .
O7 Cu2 1.934(9) 2
O10 Cu2 1.942(8) 2
O11 W5 1.889(12) 2_556
O13 W5 1.906(11) 2_556
O28 O31 1.70(2) 2_556
O28 O29 1.75(2) 2_556
O28 O28 1.76(3) 2_556
O28 W7 2.419(16) 2_556
O28 W4 2.492(17) 2_556
O29 O31 1.69(2) 2_556
O29 O30 1.74(2) .
O29 O28 1.75(2) 2_556
O29 W5 2.488(19) 2_556
O30 O31 1.74(2) .
O30 O30 1.79(3) 2_556
O31 O29 1.69(2) 2_556
O31 O28 1.70(2) 2_556
N3 C53 1.35(2) .
N3 C52 1.45(2) .
N3 C51 1.48(2) .
N5 C59 1.30(4) .
N5 C57 1.35(3) .
N5 C58 1.63(4) .
N6 C60 1.38(3) .
N6 C62 1.39(5) .
N6 C61 1.43(4) .
O51 C53 1.279(19) .
O53 C59 1.31(4) .
C51 H51A 0.9600 .
C51 H51B 0.9600 .
C51 H51C 0.9600 .
C52 H52A 0.9600 .
C52 H52B 0.9600 .
C52 H52C 0.9600 .
C53 H53A 0.9300 .
C57 H57A 0.9600 .
C57 H57B 0.9600 .
C57 H57C 0.9600 .
C58 H58A 0.9600 .
C58 H58B 0.9600 .
C58 H58C 0.9600 .
C59 H59A 0.9300 .
C60 H60A 0.9600 .
C60 H60B 0.9600 .
C60 H60C 0.9600 .
C62 O54 1.208(10) .
C62 H62A 0.9300 .
C61 H61A 0.9600 .
C61 H61B 0.9600 .
C61 H61C 0.9600 .
